data_4334196
loop_
_publ_author_name
'Mansura Khatun'
'Stanislav S. Stoyko'
'Arthur Mar'

_publ_contact_author_address
; Department of Chemistry
  University of Alberta
  Edmonton, AB
  Canada  T6G 2G2
;
_publ_contact_author_email arthur.mar@ualberta.ca
_publ_contact_author_fax '(780) 492-8231'
_publ_contact_author_name 'Dr. Arthur Mar'
_publ_contact_author_phone '(780) 492-5592'
_publ_section_title
;
 Quaternary Arsenides AM1.5Tt0.5As2 (A= Na, K, Rb; M= Zn, Cd; Tt= Si, Ge,
 Sn): Size Effects in CaAl2Si2- and ThCr2Si2-Type Structures
;
_journal_name_full 'Inorganic Chemistry'
_journal_page_first 3148
_journal_page_last 3158
_journal_paper_doi 10.1021/ic302627n
_journal_volume 52
_journal_year 2013
_chemical_formula_structural 'K Zn1.5 Ge0.5 As2'
_chemical_formula_sum 'As2 Ge0.5 K Zn1.5'
_chemical_formula_weight 323.29
_chemical_name_common 'Potassium zinc germanium arsenide (1/1.5/0.5/2)'
_chemical_name_systematic 'Potassium zinc germanium arsenide (1/1.5/0.5/2)'
_space_group_IT_number 139
_symmetry_cell_setting tetragonal
_symmetry_space_group_name_Hall '-I 4 2'
_symmetry_space_group_name_H-M 'I 4/m m m'
_atom_sites_solution_primary direct
_atom_sites_solution_secondary difmap
_audit_creation_method SHELXL-97
_cell_angle_alpha 90.00
_cell_angle_beta 90.00
_cell_angle_gamma 90.00
_cell_formula_units_Z 2
_cell_length_a 4.0872(4)
_cell_length_b 4.0872(4)
_cell_length_c 14.3117(15)
_cell_measurement_reflns_used 1925
_cell_measurement_temperature 173(2)
_cell_measurement_theta_max 32.04
_cell_measurement_theta_min 2.85
_cell_volume 239.08(4)
_computing_cell_refinement 'Bruker SAINT 7.68A (Bruker, 2009)'
_computing_data_collection 'Bruker SMART 5.054 (Bruker, 1999)'
_computing_data_reduction 'Bruker SAINT 7.68A'
_computing_molecular_graphics 'ATOMS 5.1 (Dowty, 1999)'
_computing_publication_material 'Bruker SHELXTL 6.12'
_computing_structure_refinement 'Bruker SHELXTL 6.12'
_computing_structure_solution 'Bruker SHELXTL 6.12'
_diffrn_ambient_temperature 173(2)
_diffrn_measured_fraction_theta_full 1.000
_diffrn_measured_fraction_theta_max 1.000
_diffrn_measurement_device_type 'Bruker PLATFORM APEX II CCD'
_diffrn_measurement_method '\w scans'
_diffrn_radiation_monochromator graphite
_diffrn_radiation_source 'fine-focus sealed tube'
_diffrn_radiation_type MoK\a
_diffrn_radiation_wavelength 0.71073
_diffrn_reflns_av_R_equivalents 0.0192
_diffrn_reflns_av_sigmaI/netI 0.0104
_diffrn_reflns_limit_h_max 6
_diffrn_reflns_limit_h_min -6
_diffrn_reflns_limit_k_max 6
_diffrn_reflns_limit_k_min -6
_diffrn_reflns_limit_l_max 22
_diffrn_reflns_limit_l_min -22
_diffrn_reflns_number 1691
_diffrn_reflns_theta_full 33.11
_diffrn_reflns_theta_max 33.11
_diffrn_reflns_theta_min 2.85
_diffrn_standards_number 0
_exptl_absorpt_coefficient_mu 25.071
_exptl_absorpt_correction_T_max 0.6337
_exptl_absorpt_correction_T_min 0.1914
_exptl_absorpt_correction_type numerical
_exptl_absorpt_process_details 'Bruker SHELXTL 6.12 (Sheldrick, 2001)'
_exptl_crystal_colour grey
_exptl_crystal_density_diffrn 4.491
_exptl_crystal_description prism
_exptl_crystal_F_000 292
_exptl_crystal_size_max 0.10
_exptl_crystal_size_mid 0.08
_exptl_crystal_size_min 0.03
_refine_diff_density_max 1.234
_refine_diff_density_min -1.078
_refine_diff_density_rms 0.142
_refine_ls_extinction_coef 0.0094(11)
_refine_ls_extinction_expression Fc^*^=kFc[1+0.001xFc^2^\l^3^/sin(2\q)]^-1/4^
_refine_ls_extinction_method SHELXL
_refine_ls_goodness_of_fit_ref 1.183
_refine_ls_matrix_type full
_refine_ls_number_parameters 9
_refine_ls_number_reflns 171
_refine_ls_number_restraints 0
_refine_ls_restrained_S_all 1.183
_refine_ls_R_factor_all 0.0211
_refine_ls_R_factor_gt 0.0199
_refine_ls_shift/su_max 0.000
_refine_ls_shift/su_mean 0.000
_refine_ls_structure_factor_coef Fsqd
_refine_ls_weighting_details 'calc w=1/[\s^2^(Fo^2^)+(0.0000P)^2^+1.9044P] where P=(Fo^2^+2Fc^2^)/3'
_refine_ls_weighting_scheme calc
_refine_ls_wR_factor_gt 0.0379
_refine_ls_wR_factor_ref 0.0381
_reflns_number_gt 160
_reflns_number_total 171
_reflns_threshold_expression I>2\s(I)
_cod_data_source_file ic302627n_si_002_10.cif
_cod_data_source_block KZn1.5Ge0.5As2
_cod_original_formula_sum 'As2 Ge0.50 K Zn1.50'
_cod_database_code 4334196

loop_
_symmetry_equiv_pos_as_xyz
'x, y, z'
'-x, -y, z'
'-y, x, z'
'y, -x, z'
'-x, y, -z'
'x, -y, -z'
'y, x, -z'
'-y, -x, -z'
'x+1/2, y+1/2, z+1/2'
'-x+1/2, -y+1/2, z+1/2'
'-y+1/2, x+1/2, z+1/2'
'y+1/2, -x+1/2, z+1/2'
'-x+1/2, y+1/2, -z+1/2'
'x+1/2, -y+1/2, -z+1/2'
'y+1/2, x+1/2, -z+1/2'
'-y+1/2, -x+1/2, -z+1/2'
'-x, -y, -z'
'x, y, -z'
'y, -x, -z'
'-y, x, -z'
'x, -y, z'
'-x, y, z'
'-y, -x, z'
'y, x, z'
'-x+1/2, -y+1/2, -z+1/2'
'x+1/2, y+1/2, -z+1/2'
'y+1/2, -x+1/2, -z+1/2'
'-y+1/2, x+1/2, -z+1/2'
'x+1/2, -y+1/2, z+1/2'
'-x+1/2, y+1/2, z+1/2'
'-y+1/2, -x+1/2, z+1/2'
'y+1/2, x+1/2, z+1/2'

loop_
_atom_site_label
_atom_site_type_symbol
_atom_site_fract_x
_atom_site_fract_y
_atom_site_fract_z
_atom_site_U_iso_or_equiv
_atom_site_adp_type
_atom_site_occupancy
_atom_site_symmetry_multiplicity
_atom_site_calc_flag
_atom_site_refinement_flags
K K 0.0000 0.0000 0.0000 0.0205(4) Uani 1 16 d S
Zn Zn 0.0000 0.5000 0.2500 0.0244(2) Uani 0.75 8 d SP
Ge Ge 0.0000 0.5000 0.2500 0.0244(2) Uani 0.25 8 d SP
As As 0.0000 0.0000 0.35629(4) 0.0197(2) Uani 1 8 d S

loop_
_atom_site_aniso_label
_atom_site_aniso_U_11
_atom_site_aniso_U_22
_atom_site_aniso_U_33
_atom_site_aniso_U_23
_atom_site_aniso_U_13
_atom_site_aniso_U_12
K 0.0192(5) 0.0192(5) 0.0231(8) 0.000 0.000 0.000
Zn 0.0199(3) 0.0199(3) 0.0335(4) 0.000 0.000 0.000
Ge 0.0199(3) 0.0199(3) 0.0335(4) 0.000 0.000 0.000
As 0.0194(2) 0.0194(2) 0.0204(3) 0.000 0.000 0.000

loop_
_atom_type_symbol
_atom_type_description
_atom_type_scat_dispersion_real
_atom_type_scat_dispersion_imag
_atom_type_scat_source
K K 0.2009 0.2494 'International Tables Vol C Tables 4.2.6.8 and 6.1.1.4'
Zn Zn 0.2839 1.4301 'International Tables Vol C Tables 4.2.6.8 and 6.1.1.4'
Ge Ge 0.1547 1.8001 'International Tables Vol C Tables 4.2.6.8 and 6.1.1.4'
As As 0.0499 2.0058 'International Tables Vol C Tables 4.2.6.8 and 6.1.1.4'

loop_
_geom_angle_atom_site_label_1
_geom_angle_atom_site_label_2
_geom_angle_atom_site_label_3
_geom_angle
_geom_angle_site_symmetry_1
_geom_angle_site_symmetry_3
As K As 180.000(17) 25 9_444
As K As 70.356(9) 25 25_455
As K As 109.644(9) 9_444 25_455
As K As 70.356(9) 25 25_545
As K As 109.644(9) 9_444 25_545
As K As 109.126(19) 25_455 25_545
As K As 109.644(9) 25 9_454
As K As 70.356(9) 9_444 9_454
As K As 70.874(19) 25_455 9_454
As K As 180.000(17) 25_545 9_454
As K As 109.644(9) 25 9_544
As K As 70.356(9) 9_444 9_544
As K As 180.000(17) 25_455 9_544
As K As 70.874(19) 25_545 9_544
As K As 109.126(19) 9_454 9_544
As K As 109.126(18) 25 25_445
As K As 70.874(19) 9_444 25_445
As K As 70.356(9) 25_455 25_445
As K As 70.356(9) 25_545 25_445
As K As 109.644(9) 9_454 25_445
As K As 109.644(9) 9_544 25_445
As K As 70.874(19) 25 9_554
As K As 109.126(18) 9_444 9_554
As K As 109.644(9) 25_455 9_554
As K As 109.644(9) 25_545 9_554
As K As 70.356(9) 9_454 9_554
As K As 70.356(9) 9_544 9_554
As K As 180.000(17) 25_445 9_554
As K K 125.178(5) 25 1_545
As K K 54.822(5) 9_444 1_545
As K K 125.178(5) 25_455 1_545
As K K 54.822(5) 25_545 1_545
As K K 125.178(5) 9_454 1_545
As K K 54.822(5) 9_544 1_545
As K K 54.822(5) 25_445 1_545
As K K 125.178(5) 9_554 1_545
As K K 125.178(5) 25 1_455
As K K 54.822(5) 9_444 1_455
As K K 54.822(5) 25_455 1_455
As K K 125.178(5) 25_545 1_455
As K K 54.822(5) 9_454 1_455
As K K 125.178(5) 9_544 1_455
As K K 54.822(5) 25_445 1_455
As K K 125.178(5) 9_554 1_455
K K K 90.0 1_545 1_455
As K K 54.822(5) 25 1_565
As K K 125.178(5) 9_444 1_565
As K K 54.822(5) 25_455 1_565
As K K 125.178(5) 25_545 1_565
As K K 54.822(5) 9_454 1_565
As K K 125.178(5) 9_544 1_565
As K K 125.178(5) 25_445 1_565
As K K 54.822(5) 9_554 1_565
K K K 180.0 1_545 1_565
K K K 90.0 1_455 1_565
As K K 54.822(5) 25 1_655
As K K 125.178(5) 9_444 1_655
As K K 125.178(5) 25_455 1_655
As K K 54.822(5) 25_545 1_655
As K K 125.178(5) 9_454 1_655
As K K 54.822(5) 9_544 1_655
As K K 125.178(5) 25_445 1_655
As K K 54.822(5) 9_554 1_655
K K K 90.0 1_545 1_655
K K K 180.0 1_455 1_655
K K K 90.0 1_565 1_655
As Zn As 110.888(13) . 25_455
As Zn As 106.67(2) . 1_565
As Zn As 110.888(13) 25_455 1_565
As Zn As 110.888(12) . 25
As Zn As 106.67(2) 25_455 25
As Zn As 110.888(13) 1_565 25
As Zn Zn 55.444(6) . 25_455
As Zn Zn 55.444(6) 25_455 25_455
As Zn Zn 124.556(6) 1_565 25_455
As Zn Zn 124.556(6) 25 25_455
As Zn Zn 124.556(6) . 25_565
As Zn Zn 124.556(6) 25_455 25_565
As Zn Zn 55.444(6) 1_565 25_565
As Zn Zn 55.444(6) 25 25_565
Zn Zn Zn 180.0 25_455 25_565
As Zn Ge 55.444(6) . 25_455
As Zn Ge 55.444(6) 25_455 25_455
As Zn Ge 124.556(6) 1_565 25_455
As Zn Ge 124.556(6) 25 25_455
Zn Zn Ge 0.0 25_455 25_455
Zn Zn Ge 180.0 25_565 25_455
As Zn Ge 124.556(6) . 25_565
As Zn Ge 124.556(6) 25_455 25_565
As Zn Ge 55.444(6) 1_565 25_565
As Zn Ge 55.444(6) 25 25_565
Zn Zn Ge 180.0 25_455 25_565
Zn Zn Ge 0.0 25_565 25_565
Ge Zn Ge 180.0 25_455 25_565
As Zn Zn 124.556(6) . 25_465
As Zn Zn 55.444(6) 25_455 25_465
As Zn Zn 55.444(6) 1_565 25_465
As Zn Zn 124.556(6) 25 25_465
Zn Zn Zn 90.0 25_455 25_465
Zn Zn Zn 90.0 25_565 25_465
Ge Zn Zn 90.0 25_455 25_465
Ge Zn Zn 90.0 25_565 25_465
As Zn Ge 124.556(6) . 25_465
As Zn Ge 55.444(6) 25_455 25_465
As Zn Ge 55.444(6) 1_565 25_465
As Zn Ge 124.556(6) 25 25_465
Zn Zn Ge 90.0 25_455 25_465
Zn Zn Ge 90.0 25_565 25_465
Ge Zn Ge 90.0 25_455 25_465
Ge Zn Ge 90.0 25_565 25_465
Zn Zn Ge 0.0 25_465 25_465
As Zn Zn 55.444(6) . 25
As Zn Zn 124.556(6) 25_455 25
As Zn Zn 124.556(6) 1_565 25
As Zn Zn 55.444(6) 25 25
Zn Zn Zn 90.0 25_455 25
Zn Zn Zn 90.0 25_565 25
Ge Zn Zn 90.0 25_455 25
Ge Zn Zn 90.0 25_565 25
Zn Zn Zn 180.0 25_465 25
Ge Zn Zn 180.0 25_465 25
As Zn Ge 55.444(6) . 25
As Zn Ge 124.556(6) 25_455 25
As Zn Ge 124.556(6) 1_565 25
As Zn Ge 55.444(6) 25 25
Zn Zn Ge 90.0 25_455 25
Zn Zn Ge 90.0 25_565 25
Ge Zn Ge 90.0 25_455 25
Ge Zn Ge 90.0 25_565 25
Zn Zn Ge 180.0 25_465 25
Ge Zn Ge 180.0 25_465 25
Zn Zn Ge 0.0 25 25
Ge As Ge 69.112(13) 25_455 1_545
Ge As Zn 0.0 25_455 25_455
Ge As Zn 69.112(13) 1_545 25_455
Ge As Zn 69.112(13) 25_455 1_545
Ge As Zn 0.0 1_545 1_545
Zn As Zn 69.112(13) 25_455 1_545
Ge As Ge 106.67(2) 25_455 25
Ge As Ge 69.112(12) 1_545 25
Zn As Ge 106.67(2) 25_455 25
Zn As Ge 69.112(12) 1_545 25
Ge As Zn 69.112(12) 25_455 .
Ge As Zn 106.67(2) 1_545 .
Zn As Zn 69.112(12) 25_455 .
Zn As Zn 106.67(2) 1_545 .
Ge As Zn 69.112(13) 25 .
Ge As Zn 106.67(2) 25_455 25
Ge As Zn 69.112(12) 1_545 25
Zn As Zn 106.67(2) 25_455 25
Zn As Zn 69.112(12) 1_545 25
Ge As Zn 0.0 25 25
Zn As Zn 69.112(13) . 25
Ge As K 143.935(2) 25_455 9
Ge As K 143.935(2) 1_545 9
Zn As K 143.935(2) 25_455 9
Zn As K 143.935(2) 1_545 9
Ge As K 83.343(7) 25 9
Zn As K 83.343(7) . 9
Zn As K 83.343(7) 25 9
Ge As K 83.343(7) 25_455 9_455
Ge As K 143.935(2) 1_545 9_455
Zn As K 83.343(7) 25_455 9_455
Zn As K 143.935(2) 1_545 9_455
Ge As K 143.935(2) 25 9_455
Zn As K 83.343(7) . 9_455
Zn As K 143.935(2) 25 9_455
K As K 70.356(9) 9 9_455
Ge As K 143.935(2) 25_455 9_545
Ge As K 83.343(7) 1_545 9_545
Zn As K 143.935(2) 25_455 9_545
Zn As K 83.343(7) 1_545 9_545
Ge As K 83.343(7) 25 9_545
Zn As K 143.935(2) . 9_545
Zn As K 83.343(7) 25 9_545
K As K 70.356(9) 9 9_545
K As K 109.125(18) 9_455 9_545
Ge As K 83.343(7) 25_455 9_445
Ge As K 83.343(7) 1_545 9_445
Zn As K 83.343(7) 25_455 9_445
Zn As K 83.343(7) 1_545 9_445
Ge As K 143.935(2) 25 9_445
Zn As K 143.935(2) . 9_445
Zn As K 143.935(2) 25 9_445
K As K 109.125(19) 9 9_445
K As K 70.356(9) 9_455 9_445
K As K 70.356(9) 9_545 9_445

loop_
_geom_bond_atom_site_label_1
_geom_bond_atom_site_label_2
_geom_bond_distance
_geom_bond_site_symmetry_2
K As 3.5472(5) 25
K As 3.5472(5) 9_444
K As 3.5472(5) 25_455
K As 3.5472(5) 25_545
K As 3.5472(5) 9_454
K As 3.5472(5) 9_544
K As 3.5472(5) 25_445
K As 3.5472(5) 9_554
K K 4.0872(4) 1_545
K K 4.0872(4) 1_455
K K 4.0872(4) 1_565
K K 4.0872(4) 1_655
Zn As 2.5476(4) .
Zn As 2.5476(4) 25_455
Zn As 2.5476(4) 1_565
Zn As 2.5476(4) 25
Zn Zn 2.8901(3) 25_455
Zn Zn 2.8901(3) 25_565
Zn Ge 2.8901(3) 25_455
Zn Ge 2.8901(3) 25_565
Zn Zn 2.8901(3) 25_465
Zn Ge 2.8901(3) 25_465
Zn Zn 2.8901(3) 25
Zn Ge 2.8901(3) 25
As Ge 2.5476(4) 25_455
As Ge 2.5476(4) 1_545
As Zn 2.5476(4) 25_455
As Zn 2.5476(4) 1_545
As Ge 2.5476(4) 25
As Zn 2.5476(4) 25
As K 3.5472(5) 9
As K 3.5472(5) 9_455
As K 3.5472(5) 9_545
As K 3.5472(5) 9_445
